data_2204168
loop_
_publ_author_name
'Butcher, Ray J.'
'Evans, Robin'
'Gilardi, R.'

_publ_section_title
;
 2,4,6-Trinitro-2,4,6,8-tetraazabicyclo[3.3.0]octan-7-one
;
_journal_issue 9
_journal_name_full 'Acta Crystallographica Section E'
_journal_page_first o1543
_journal_page_last o1545
_journal_paper_doi 10.1107/S160053680401880X
_journal_volume 60
_journal_year 2004
_chemical_formula_iupac 'C4 H5 N7 O7'
_chemical_formula_moiety 'C4 H5 N7 O7'
_chemical_formula_sum 'C4 H5 N7 O7'
_chemical_formula_weight 263.15
_chemical_name_systematic
;
2,4,8-trinitro-2,4,6,8-tetraazabicyclo[3.3.0]octan-7-one
;
_space_group_IT_number 14
_symmetry_cell_setting monoclinic
_symmetry_space_group_name_Hall '-P 2ybc'
_symmetry_space_group_name_H-M 'P 1 21/c 1'
_atom_sites_solution_hydrogens geom
_atom_sites_solution_primary direct
_atom_sites_solution_secondary difmap
_cell_angle_alpha 90.00
_cell_angle_beta 97.786(2)
_cell_angle_gamma 90.00
_cell_formula_units_Z 4
_cell_length_a 11.3962(12)
_cell_length_b 6.4089(7)
_cell_length_c 12.3267(13)
_cell_measurement_reflns_used 4730
_cell_measurement_temperature 94(2)
_cell_measurement_theta_max 26.4045
_cell_measurement_theta_min 2.6175
_cell_volume 892.01(16)
_computing_cell_refinement SMART
_computing_data_collection 'SMART (Bruker, 2001)'
_computing_data_reduction 'SAINT (Bruker, 2001)'
_computing_molecular_graphics SHELXTL
_computing_publication_material SHELXTL
_computing_structure_refinement SHELXTL
_computing_structure_solution 'SHELXTL (Sheldrick, 1997)'
_diffrn_ambient_temperature 94(2)
_diffrn_measured_fraction_theta_full 0.994
_diffrn_measured_fraction_theta_max 0.994
_diffrn_measurement_device_type 'Bruker SMART CCD area-detector'
_diffrn_measurement_method '\f and \w'
_diffrn_radiation_monochromator graphite
_diffrn_radiation_source 'fine-focus sealed tube'
_diffrn_radiation_type MoK\a
_diffrn_radiation_wavelength 0.71073
_diffrn_reflns_av_R_equivalents 0.0392
_diffrn_reflns_av_sigmaI/netI 0.0262
_diffrn_reflns_limit_h_max 14
_diffrn_reflns_limit_h_min -14
_diffrn_reflns_limit_k_max 7
_diffrn_reflns_limit_k_min -8
_diffrn_reflns_limit_l_max 15
_diffrn_reflns_limit_l_min -14
_diffrn_reflns_number 5880
_diffrn_reflns_theta_full 26.40
_diffrn_reflns_theta_max 26.40
_diffrn_reflns_theta_min 1.80
_diffrn_standards_decay_% 0
_exptl_absorpt_coefficient_mu 0.186
_exptl_absorpt_correction_T_max 0.9572
_exptl_absorpt_correction_T_min 0.9345
_exptl_absorpt_correction_type integration
_exptl_absorpt_process_details '(Wuensch & Prewitt, 1965)'
_exptl_crystal_colour colorless
_exptl_crystal_density_diffrn 1.959
_exptl_crystal_density_meas ?
_exptl_crystal_density_method .
_exptl_crystal_description 'faceted brick'
_exptl_crystal_F_000 536
_exptl_crystal_size_max 0.38
_exptl_crystal_size_mid 0.28
_exptl_crystal_size_min 0.26
_refine_diff_density_max 0.351
_refine_diff_density_min -0.214
_refine_ls_extinction_method none
_refine_ls_goodness_of_fit_ref 1.094
_refine_ls_hydrogen_treatment mixed
_refine_ls_matrix_type full
_refine_ls_number_parameters 166
_refine_ls_number_reflns 1816
_refine_ls_number_restraints 0
_refine_ls_restrained_S_all 1.094
_refine_ls_R_factor_all 0.0387
_refine_ls_R_factor_gt 0.0348
_refine_ls_shift/su_max 0.000
_refine_ls_shift/su_mean 0.000
_refine_ls_structure_factor_coef Fsqd
_refine_ls_weighting_details 'calc w = 1/[\s^2^(Fo^2^)+(0.0408P)^2^+0.4733P] where P=(Fo^2^+2Fc^2^)/3'
_refine_ls_weighting_scheme calc
_refine_ls_wR_factor_gt 0.0848
_refine_ls_wR_factor_ref 0.0867
_reflns_number_gt 1662
_reflns_number_total 1816
_reflns_threshold_expression I>2\s(I)
_cod_data_source_file fl6113.cif
_cod_data_source_block I
_cod_original_sg_symbol_H-M P21/c
_cod_database_code 2204168
_cod_database_fobs_code 2204168

loop_
_symmetry_equiv_pos_as_xyz
'x, y, z'
'-x, y+1/2, -z+1/2'
'-x, -y, -z'
'x, -y-1/2, z-1/2'

loop_
_atom_site_label
_atom_site_fract_x
_atom_site_fract_y
_atom_site_fract_z
_atom_site_U_iso_or_equiv
_atom_site_adp_type
_atom_site_calc_flag
_atom_site_refinement_flags
_atom_site_occupancy
_atom_site_type_symbol
C1 0.23819(13) 0.3106(2) 0.25848(11) 0.0142(3) Uani d . 1 C
H1 0.1811 0.2063 0.2814 0.017 Uiso calc R 1 H
N2 0.19933(12) 0.3969(2) 0.14998(10) 0.0190(3) Uani d . 1 N
N2A 0.17937(10) 0.2712(2) 0.06298(10) 0.0155(3) Uani d . 1 N
O2A 0.14250(10) 0.35235(18) -0.02520(8) 0.0218(3) Uani d . 1 O
O2B 0.20144(10) 0.08454(17) 0.07874(9) 0.0202(3) Uani d . 1 O
C3 0.17288(14) 0.6193(2) 0.14282(12) 0.0172(3) Uani d . 1 C
H3A 0.0917 0.6460 0.1058 0.021 Uiso calc R 1 H
H3B 0.2305 0.6960 0.1045 0.021 Uiso calc R 1 H
N4 0.18504(10) 0.6734(2) 0.25966(10) 0.0145(3) Uani d . 1 N
N4A 0.08590(11) 0.7637(2) 0.29647(10) 0.0148(3) Uani d . 1 N
O4A 0.02421(9) 0.87154(17) 0.22884(9) 0.0203(3) Uani d . 1 O
O4B 0.07162(9) 0.73897(18) 0.39110(9) 0.0192(3) Uani d . 1 O
C5 0.24503(12) 0.5110(2) 0.32855(11) 0.0140(3) Uani d . 1 C
H5 0.2108 0.4918 0.3984 0.017 Uiso calc R 1 H
N6 0.37274(10) 0.5452(2) 0.34674(10) 0.0155(3) Uani d . 1 N
N6A 0.41858(11) 0.7013(2) 0.41883(10) 0.0164(3) Uani d . 1 N
O6A 0.52556(9) 0.71164(18) 0.44186(9) 0.0216(3) Uani d . 1 O
O6B 0.34467(10) 0.81506(18) 0.45017(9) 0.0216(3) Uani d . 1 O
C7 0.43940(13) 0.3747(2) 0.31217(11) 0.0152(3) Uani d . 1 C
O7 0.54561(9) 0.36373(17) 0.31827(9) 0.0182(3) Uani d . 1 O
N8 0.35740(11) 0.2336(2) 0.27083(11) 0.0163(3) Uani d . 1 N
H8 0.3753(17) 0.129(3) 0.2314(15) 0.020 Uiso d . 1 H

loop_
_atom_site_aniso_label
_atom_site_aniso_U_11
_atom_site_aniso_U_22
_atom_site_aniso_U_33
_atom_site_aniso_U_12
_atom_site_aniso_U_13
_atom_site_aniso_U_23
C1 0.0149(7) 0.0139(7) 0.0136(7) -0.0003(5) 0.0010(5) 0.0004(6)
N2 0.0279(7) 0.0136(7) 0.0139(6) 0.0028(5) -0.0027(5) -0.0012(5)
N2A 0.0145(6) 0.0159(7) 0.0160(6) -0.0005(5) 0.0017(5) -0.0020(5)
O2A 0.0293(6) 0.0228(6) 0.0124(5) 0.0029(5) 0.0001(4) 0.0008(4)
O2B 0.0255(6) 0.0143(6) 0.0206(5) 0.0012(4) 0.0018(4) -0.0021(4)
C3 0.0237(7) 0.0137(7) 0.0145(7) 0.0028(6) 0.0044(6) -0.0001(6)
N4 0.0143(6) 0.0157(7) 0.0137(6) 0.0025(5) 0.0027(4) 0.0010(5)
N4A 0.0141(6) 0.0123(6) 0.0179(6) -0.0015(5) 0.0013(5) -0.0022(5)
O4A 0.0182(5) 0.0178(6) 0.0243(6) 0.0049(4) 0.0009(4) 0.0033(5)
O4B 0.0193(5) 0.0219(6) 0.0171(6) 0.0005(4) 0.0044(4) -0.0037(4)
C5 0.0143(7) 0.0134(7) 0.0143(7) 0.0003(5) 0.0016(5) 0.0012(5)
N6 0.0142(6) 0.0154(6) 0.0162(6) 0.0001(5) -0.0002(4) -0.0027(5)
N6A 0.0185(6) 0.0166(7) 0.0139(6) -0.0029(5) 0.0011(5) -0.0002(5)
O6A 0.0167(5) 0.0254(6) 0.0218(6) -0.0049(5) -0.0003(4) -0.0033(5)
O6B 0.0218(6) 0.0205(6) 0.0230(6) 0.0007(5) 0.0041(4) -0.0070(5)
C7 0.0176(7) 0.0150(7) 0.0130(7) 0.0011(6) 0.0015(5) 0.0027(5)
O7 0.0138(5) 0.0186(6) 0.0222(6) 0.0009(4) 0.0021(4) 0.0008(4)
N8 0.0147(6) 0.0147(7) 0.0194(6) 0.0017(5) 0.0020(5) -0.0027(5)

loop_
_atom_type_symbol
_atom_type_description
_atom_type_scat_dispersion_real
_atom_type_scat_dispersion_imag
_atom_type_scat_source
C C 0.0033 0.0016 'International Tables Vol C Tables 4.2.6.8 and 6.1.1.4'
H H 0.0000 0.0000 'International Tables Vol C Tables 4.2.6.8 and 6.1.1.4'
N N 0.0061 0.0033 'International Tables Vol C Tables 4.2.6.8 and 6.1.1.4'
O O 0.0106 0.0060 'International Tables Vol C Tables 4.2.6.8 and 6.1.1.4'

loop_
_geom_angle_atom_site_label_1
_geom_angle_atom_site_label_2
_geom_angle_atom_site_label_3
_geom_angle_site_symmetry_3
_geom_angle
_geom_angle_publ_flag
N8 C1 N2 . 113.15(12) y
N8 C1 C5 . 104.57(11) y
N2 C1 C5 . 100.57(11) y
N8 C1 H1 . 112.6 ?
N2 C1 H1 . 112.6 ?
C5 C1 H1 . 112.6 ?
N2A N2 C3 . 122.00(12) y
N2A N2 C1 . 120.31(12) y
C3 N2 C1 . 117.44(12) y
O2A N2A O2B . 126.11(13) y
O2A N2A N2 . 117.15(13) y
O2B N2A N2 . 116.73(12) y
N2A O2A O4B 4_575 138.27(10) y
N2 C3 N4 . 100.37(11) y
N2 C3 H3A . 111.7 ?
N4 C3 H3A . 111.7 ?
N2 C3 H3B . 111.7 ?
N4 C3 H3B . 111.7 ?
H3A C3 H3B . 109.5 ?
N4A N4 C5 . 116.31(11) y
N4A N4 C3 . 116.26(11) y
C5 N4 C3 . 112.22(12) y
O4B N4A O4A . 126.07(13) y
O4B N4A N4 . 118.60(12) y
O4A N4A N4 . 115.21(12) y
N4 C5 N6 . 111.27(12) y
N4 C5 C1 . 106.54(11) y
N6 C5 C1 . 100.64(11) y
N4 C5 H5 . 112.6 ?
N6 C5 H5 . 112.6 ?
C1 C5 H5 . 112.6 ?
N6A N6 C7 . 124.85(12) y
N6A N6 C5 . 119.10(12) y
C7 N6 C5 . 113.53(12) y
O6A N6A O6B . 127.54(13) y
O6A N6A N6 . 117.77(12) y
O6B N6A N6 . 114.68(12) y
O7 C7 N8 . 128.53(15) y
O7 C7 N6 . 126.62(14) y
N8 C7 N6 . 104.84(12) y
C7 N8 C1 . 114.02(13) y
C7 N8 H8 . 121.7(13) ?
C1 N8 H8 . 119.8(12) ?

loop_
_geom_bond_atom_site_label_1
_geom_bond_atom_site_label_2
_geom_bond_site_symmetry_2
_geom_bond_distance
_geom_bond_publ_flag
C1 N8 . 1.4339(19) y
C1 N2 . 1.4596(19) y
C1 C5 . 1.544(2) y
C1 H1 . 1.0000 ?
N2 N2A . 1.3358(18) y
N2 C3 . 1.457(2) y
N2A O2A . 1.2268(17) y
N2A O2B . 1.2324(18) y
O2A O4B 4_575 2.8898(16) y
C3 N4 . 1.4695(18) y
C3 H3A . 0.9900 ?
C3 H3B . 0.9900 ?
N4 N4A . 1.3987(17) y
N4 C5 . 1.4539(18) y
N4A O4B . 1.2098(17) y
N4A O4A . 1.2281(16) y
O4A N4A 2 2.8075(17) y
C5 N6 . 1.4588(18) y
C5 H5 . 1.0000 ?
N6 N6A . 1.3922(17) y
N6 C7 . 1.4285(19) y
N6A O6A . 1.2155(16) y
N6A O6B . 1.2158(17) y
C7 O7 . 1.2046(18) y
C7 N8 . 1.350(2) y
N8 H8 . 0.87(2) ?

loop_
_geom_hbond_atom_site_label_D
_geom_hbond_atom_site_label_H
_geom_hbond_atom_site_label_A
_geom_hbond_site_symmetry_A
_geom_hbond_distance_DH
_geom_hbond_distance_HA
_geom_hbond_distance_DA
_geom_hbond_angle_DHA
C1 H1 O2A 4_566 1.00 2.51 3.1902(18) 125
C1 H1 O4A 2_545 1.00 2.56 3.0407(18) 110
C3 H3A O4A . 0.99 2.30 2.6637(19) 100
C3 H3B O6B 4_575 0.99 2.45 3.3028(19) 144
C5 H5 O2A 4_566 1.00 2.56 3.2572(19) 127
C5 H5 O2B 4_566 1.00 2.29 3.2478(18) 159
C5 H5 O4B . 1.00 2.23 2.6547(18) 104
N8 H8 O7 2_645 0.87(2) 2.06(2) 2.8940(18) 161.9(17)

loop_
_geom_torsion_atom_site_label_1
_geom_torsion_atom_site_label_2
_geom_torsion_atom_site_label_3
_geom_torsion_atom_site_label_4
_geom_torsion
N8 C1 N2 N2A 70.51(17)
C5 C1 N2 N2A -178.51(12)
N8 C1 N2 C3 -115.17(15)
C5 C1 N2 C3 -4.18(17)
C3 N2 N2A O2A 3.2(2)
C1 N2 N2A O2A 177.26(13)
C3 N2 N2A O2B -177.80(13)
C1 N2 N2A O2B -3.7(2)
N2A N2 C3 N4 168.27(13)
C1 N2 C3 N4 -5.96(17)
N2 C3 N4 N4A -122.58(13)
N2 C3 N4 C5 14.76(15)
C5 N4 N4A O4B 16.40(18)
C3 N4 N4A O4B 151.99(13)
C5 N4 N4A O4A -167.28(12)
C3 N4 N4A O4A -31.69(18)
N4A N4 C5 N6 -132.11(12)
C3 N4 C5 N6 90.57(14)
N4A N4 C5 C1 119.10(13)
C3 N4 C5 C1 -18.23(15)
N8 C1 C5 N4 130.33(12)
N2 C1 C5 N4 12.82(14)
N8 C1 C5 N6 14.18(14)
N2 C1 C5 N6 -103.33(12)
N4 C5 N6 N6A 74.92(16)
C1 C5 N6 N6A -172.51(12)
N4 C5 N6 C7 -122.21(13)
C1 C5 N6 C7 -9.63(15)
C7 N6 N6A O6A 11.2(2)
C5 N6 N6A O6A 172.04(12)
C7 N6 N6A O6B -169.92(13)
C5 N6 N6A O6B -9.13(18)
N6A N6 C7 O7 -18.1(2)
C5 N6 C7 O7 -179.87(13)
N6A N6 C7 N8 162.60(13)
C5 N6 C7 N8 0.87(16)
O7 C7 N8 C1 -169.54(14)
N6 C7 N8 C1 9.70(16)
N2 C1 N8 C7 92.77(15)
C5 C1 N8 C7 -15.73(16)
